data_1502672
loop_
_publ_author_name
'Genet, C\'edric'
'Strehle, Axelle'
'Schmidt, C\'eline'
'Boudjelal, Geoffrey'
'Lobstein, Annelise'
'Schoonjans, Kristina'
'Souchet, Michel'
'Auwerx, Johan'
'Saladin, R\'egis'
'Wagner, Alain'

_publ_section_title
;
 Structure-activity relationship study of betulinic acid, a novel and
 selective TGR5 agonist, and its synthetic derivatives: potential impact
 in diabetes.
;
_journal_issue 1
_journal_name_full 'Journal of medicinal chemistry'
_journal_page_first 178
_journal_page_last 190
_journal_paper_doi 10.1021/jm900872z
_journal_volume 53
_journal_year 2010
_chemical_absolute_configuration rm
_chemical_formula_moiety 'C33 H52 O3'
_chemical_formula_sum 'C33 H52 O3'
_chemical_formula_weight 496.75
_chemical_name_systematic
;
 ?
;
_space_group_IT_number 19
_symmetry_cell_setting orthorhombic
_symmetry_space_group_name_Hall 'P 2ac 2ab'
_symmetry_space_group_name_H-M 'P 21 21 21'
_atom_sites_solution_hydrogens geom
_atom_sites_solution_primary direct
_atom_sites_solution_secondary difmap
_audit_creation_method SHELXL-97
_cell_angle_alpha 90.00
_cell_angle_beta 90.00
_cell_angle_gamma 90.00
_cell_formula_units_Z 4
_cell_length_a 7.2672(2)
_cell_length_b 11.8653(3)
_cell_length_c 33.6544(9)
_cell_measurement_reflns_used 25696
_cell_measurement_temperature 173(2)
_cell_measurement_theta_max 27.485
_cell_measurement_theta_min 0.998
_cell_volume 2901.94(13)
_computing_cell_refinement 'Denzo (Nonius B.V., 1998)'
_computing_data_collection 'Collect (Nonius B.V., 1998)'
_computing_data_reduction 'Denzo (Nonius B.V., 1998)'
_computing_molecular_graphics 'PLATON 98 (Spek, 1998)'
_computing_publication_material 'SHELXL-97 (Sheldrick, 1997)'
_computing_structure_refinement 'SHELXL-97 (Sheldrick, 1997)'
_computing_structure_solution 'SHELXS-97 (Sheldrick, 1997)'
_diffrn_ambient_temperature 173(2)
_diffrn_measured_fraction_theta_full 0.989
_diffrn_measured_fraction_theta_max 0.989
_diffrn_measurement_device_type KappaCCD
_diffrn_measurement_method 'phi and omega scans'
_diffrn_radiation_monochromator graphite
_diffrn_radiation_source 'fine-focus sealed tube'
_diffrn_radiation_type MoK\a
_diffrn_radiation_wavelength 0.71073
_diffrn_reflns_av_R_equivalents 0.0452
_diffrn_reflns_av_sigmaI/netI 0.0388
_diffrn_reflns_limit_h_max 9
_diffrn_reflns_limit_h_min -9
_diffrn_reflns_limit_k_max 13
_diffrn_reflns_limit_k_min -15
_diffrn_reflns_limit_l_max 43
_diffrn_reflns_limit_l_min -43
_diffrn_reflns_number 16497
_diffrn_reflns_theta_full 27.48
_diffrn_reflns_theta_max 27.48
_diffrn_reflns_theta_min 1.82
_exptl_absorpt_coefficient_mu 0.070
_exptl_absorpt_correction_type none
_exptl_crystal_colour colorless
_exptl_crystal_density_diffrn 1.137
_exptl_crystal_density_method 'not measured'
_exptl_crystal_description prism
_exptl_crystal_F_000 1096
_exptl_crystal_size_max 0.40
_exptl_crystal_size_mid 0.35
_exptl_crystal_size_min 0.25
_refine_diff_density_max 0.313
_refine_diff_density_min -0.189
_refine_diff_density_rms 0.049
_refine_ls_abs_structure_details 'Flack H D (1983), Acta Cryst. A39, 876-881'
_refine_ls_abs_structure_Flack 10(10)
_refine_ls_extinction_method none
_refine_ls_goodness_of_fit_ref 1.095
_refine_ls_hydrogen_treatment mixed
_refine_ls_matrix_type full
_refine_ls_number_parameters 339
_refine_ls_number_reflns 3759
_refine_ls_number_restraints 0
_refine_ls_restrained_S_all 1.095
_refine_ls_R_factor_all 0.0698
_refine_ls_R_factor_gt 0.0469
_refine_ls_shift/su_max 0.000
_refine_ls_shift/su_mean 0.000
_refine_ls_structure_factor_coef Fsqd
_refine_ls_weighting_details 'calc w=1/[\s^2^(Fo^2^)+(0.0891P)^2^+0.0547P] where P=(Fo^2^+2Fc^2^)/3'
_refine_ls_weighting_scheme calc
_refine_ls_wR_factor_gt 0.1286
_refine_ls_wR_factor_ref 0.1463
_reflns_number_gt 2872
_reflns_number_total 3759
_reflns_threshold_expression I>2sigma(I)
_cod_data_source_file jm900872z_si_002.cif
_cod_data_source_block genet3
_cod_depositor_comments
;
The following automatic conversions were performed:

'_symmetry_cell_setting' value 'Orthorhombic' changed to
'orthorhombic' according to
/home/saulius/struct/CIF-dictionaries/cif_core.dic dictionary named
'cif_core.dic' version 2.4.2 from 2011-04-26.

Automatic conversion script
Id: cif_fix_values 1715 2011-07-08 13:25:40Z adriana 
;
_cod_database_code 1502672

loop_
_symmetry_equiv_pos_as_xyz
'x, y, z'
'-x+1/2, -y, z+1/2'
'x+1/2, -y+1/2, -z'
'-x, y+1/2, -z+1/2'

loop_
_atom_site_label
_atom_site_type_symbol
_atom_site_fract_x
_atom_site_fract_y
_atom_site_fract_z
_atom_site_U_iso_or_equiv
_atom_site_adp_type
_atom_site_occupancy
_atom_site_symmetry_multiplicity
_atom_site_calc_flag
_atom_site_refinement_flags
C1 C 0.5499(4) 0.4367(2) 0.43247(8) 0.0445(7) Uani 1 1 d .
C2 C 0.3790(4) 0.4941(2) 0.41619(8) 0.0453(7) Uani 1 1 d .
H2A H 0.3021 0.5197 0.4387 0.054 Uiso 1 1 calc R
H2B H 0.3067 0.4384 0.4009 0.054 Uiso 1 1 calc R
C3 C 0.4209(4) 0.5945(2) 0.38963(8) 0.0398(6) Uani 1 1 d .
H3A H 0.3035 0.6287 0.3808 0.048 Uiso 1 1 calc R
H3B H 0.4869 0.5677 0.3657 0.048 Uiso 1 1 calc R
C4 C 0.5384(3) 0.6857(2) 0.41039(7) 0.0329(5) Uani 1 1 d .
C5 C 0.4152(4) 0.7447(2) 0.44144(8) 0.0410(6) Uani 1 1 d .
H5A H 0.3494 0.8073 0.4288 0.062 Uiso 1 1 calc R
H5B H 0.4918 0.7737 0.4631 0.062 Uiso 1 1 calc R
H5C H 0.3261 0.6905 0.4521 0.062 Uiso 1 1 calc R
C6 C 0.6119(3) 0.7687(2) 0.37735(7) 0.0308(5) Uani 1 1 d .
H6 H 0.6771 0.7193 0.3578 0.037 Uiso 1 1 calc R
C7 C 0.4589(3) 0.8259(2) 0.35333(8) 0.0376(6) Uani 1 1 d .
H7A H 0.3701 0.7680 0.3444 0.045 Uiso 1 1 calc R
H7B H 0.3923 0.8794 0.3707 0.045 Uiso 1 1 calc R
C8 C 0.5318(3) 0.8890(2) 0.31739(7) 0.0364(6) Uani 1 1 d .
H8A H 0.4291 0.9287 0.3041 0.044 Uiso 1 1 calc R
H8B H 0.5846 0.8345 0.2983 0.044 Uiso 1 1 calc R
C9 C 0.6785(3) 0.9739(2) 0.32919(7) 0.0317(5) Uani 1 1 d .
H9 H 0.6200 1.0276 0.3483 0.038 Uiso 1 1 calc R
C10 C 0.7528(4) 1.0441(2) 0.29462(7) 0.0348(6) Uani 1 1 d .
H10 H 0.8292 0.9915 0.2783 0.042 Uiso 1 1 calc R
C11 C 0.6189(4) 1.1020(2) 0.26514(7) 0.0407(6) Uani 1 1 d .
H11 H 0.5117 1.1321 0.2804 0.049 Uiso 1 1 calc R
C12 C 0.5469(4) 1.0279(2) 0.23194(8) 0.0451(7) Uani 1 1 d .
C13 C 0.6777(5) 0.9533(3) 0.21050(9) 0.0697(10) Uani 1 1 d .
H13A H 0.7144 0.8910 0.2279 0.105 Uiso 1 1 calc R
H13B H 0.7868 0.9966 0.2028 0.105 Uiso 1 1 calc R
H13C H 0.6181 0.9230 0.1867 0.105 Uiso 1 1 calc R
C14 C 0.3704(5) 1.0331(3) 0.22084(9) 0.0588(8) Uani 1 1 d .
H14A H 0.3280 0.9890 0.1992 0.071 Uiso 1 1 calc R
H14B H 0.2874 1.0810 0.2347 0.071 Uiso 1 1 calc R
C15 C 0.7335(4) 1.2031(3) 0.24930(9) 0.0521(8) Uani 1 1 d .
H15A H 0.7512 1.1959 0.2202 0.062 Uiso 1 1 calc R
H15B H 0.6680 1.2747 0.2546 0.062 Uiso 1 1 calc R
C16 C 0.9195(4) 1.2028(3) 0.27034(8) 0.0503(7) Uani 1 1 d .
H16A H 0.9607 1.2807 0.2760 0.060 Uiso 1 1 calc R
H16B H 1.0138 1.1647 0.2539 0.060 Uiso 1 1 calc R
C17 C 0.8859(4) 1.1377(2) 0.30918(8) 0.0385(6) Uani 1 1 d .
C18 C 0.7937(4) 1.2194(2) 0.33758(8) 0.0426(6) Uani 1 1 d .
C19 C 1.0511(4) 1.0807(2) 0.32850(8) 0.0406(6) Uani 1 1 d .
H19A H 1.1372 1.1387 0.3386 0.049 Uiso 1 1 calc R
H19B H 1.1170 1.0347 0.3085 0.049 Uiso 1 1 calc R
C20 C 0.9884(3) 1.0051(2) 0.36296(8) 0.0374(6) Uani 1 1 d .
H20A H 0.9379 1.0535 0.3843 0.045 Uiso 1 1 calc R
H20B H 1.0975 0.9658 0.3739 0.045 Uiso 1 1 calc R
C21 C 0.8411(3) 0.9152(2) 0.35174(7) 0.0308(5) Uani 1 1 d .
C22 C 0.9370(4) 0.8288(2) 0.32461(7) 0.0371(6) Uani 1 1 d .
H22A H 0.9894 0.8676 0.3015 0.056 Uiso 1 1 calc R
H22B H 0.8471 0.7728 0.3156 0.056 Uiso 1 1 calc R
H22C H 1.0354 0.7911 0.3394 0.056 Uiso 1 1 calc R
C23 C 0.7594(3) 0.8568(2) 0.39070(7) 0.0297(5) Uani 1 1 d .
C24 C 0.6788(4) 0.9459(2) 0.41939(7) 0.0380(6) Uani 1 1 d .
H24A H 0.6549 0.9110 0.4453 0.057 Uiso 1 1 calc R
H24B H 0.5636 0.9755 0.4084 0.057 Uiso 1 1 calc R
H24C H 0.7671 1.0077 0.4226 0.057 Uiso 1 1 calc R
C25 C 0.9125(3) 0.7935(2) 0.41347(7) 0.0343(6) Uani 1 1 d .
H25A H 0.9867 0.7500 0.3941 0.041 Uiso 1 1 calc R
H25B H 0.9948 0.8497 0.4260 0.041 Uiso 1 1 calc R
C26 C 0.8429(4) 0.7134(2) 0.44547(7) 0.0360(6) Uani 1 1 d .
H26A H 0.7789 0.7570 0.4664 0.043 Uiso 1 1 calc R
H26B H 0.9486 0.6744 0.4579 0.043 Uiso 1 1 calc R
C27 C 0.7104(3) 0.6259(2) 0.42796(7) 0.0325(5) Uani 1 1 d .
H27 H 0.7767 0.5956 0.4042 0.039 Uiso 1 1 calc R
C28 C 0.6787(4) 0.5207(2) 0.45492(7) 0.0383(6) Uani 1 1 d .
C29 C 0.5963(4) 0.5504(2) 0.49584(7) 0.0450(7) Uani 1 1 d .
H29A H 0.6103 0.4860 0.5138 0.068 Uiso 1 1 calc R
H29B H 0.4654 0.5682 0.4928 0.068 Uiso 1 1 calc R
H29C H 0.6609 0.6158 0.5069 0.068 Uiso 1 1 calc R
C30 C 0.8657(4) 0.4641(2) 0.46252(9) 0.0484(7) Uani 1 1 d .
H30A H 0.9377 0.5104 0.4810 0.073 Uiso 1 1 calc R
H30B H 0.9326 0.4568 0.4374 0.073 Uiso 1 1 calc R
H30C H 0.8462 0.3893 0.4741 0.073 Uiso 1 1 calc R
C31 C 0.4912(5) 0.3341(3) 0.45836(10) 0.0586(9) Uani 1 1 d .
H31A H 0.6012 0.3043 0.4722 0.070 Uiso 1 1 calc R
H31B H 0.4037 0.3603 0.4789 0.070 Uiso 1 1 calc R
C32 C 0.4040(7) 0.2409(3) 0.43550(12) 0.0796(12) Uani 1 1 d .
H32 H 0.4841 0.2008 0.4183 0.096 Uiso 1 1 calc R
C33 C 0.2453(8) 0.2086(4) 0.43567(13) 0.1009(16) Uani 1 1 d .
H33A H 0.1572 0.2447 0.4522 0.121 Uiso 1 1 calc R
H33B H 0.2093 0.1473 0.4193 0.121 Uiso 1 1 calc R
O1 O 0.6301(3) 1.23818(17) 0.33931(6) 0.0505(5) Uani 1 1 d .
O2 O 0.9130(3) 1.2759(2) 0.35978(9) 0.0753(8) Uani 1 1 d .
O3 O 0.6557(3) 0.39534(16) 0.39903(6) 0.0519(5) Uani 1 1 d .
H3O H 0.585(7) 0.352(4) 0.3834(15) 0.122(19) Uiso 1 1 d .
H2O H 0.859(9) 1.325(5) 0.3752(17) 0.15(2) Uiso 1 1 d .

loop_
_atom_site_aniso_label
_atom_site_aniso_U_11
_atom_site_aniso_U_22
_atom_site_aniso_U_33
_atom_site_aniso_U_23
_atom_site_aniso_U_13
_atom_site_aniso_U_12
C1 0.0577(18) 0.0424(15) 0.0333(14) -0.0010(11) -0.0007(13) -0.0056(14)
C2 0.0443(15) 0.0525(16) 0.0391(15) -0.0037(12) -0.0014(12) -0.0119(14)
C3 0.0402(14) 0.0453(15) 0.0339(13) -0.0009(11) -0.0038(11) -0.0066(13)
C4 0.0305(12) 0.0408(13) 0.0273(12) -0.0043(10) -0.0015(10) 0.0010(11)
C5 0.0364(14) 0.0506(16) 0.0360(14) -0.0018(12) 0.0022(11) 0.0033(13)
C6 0.0282(12) 0.0384(13) 0.0259(11) -0.0030(10) -0.0034(9) 0.0048(11)
C7 0.0289(12) 0.0450(15) 0.0389(14) 0.0027(11) -0.0070(11) -0.0008(12)
C8 0.0332(12) 0.0433(15) 0.0328(13) 0.0014(11) -0.0086(10) 0.0030(12)
C9 0.0307(12) 0.0354(12) 0.0291(12) -0.0007(9) -0.0022(10) 0.0047(11)
C10 0.0380(13) 0.0390(13) 0.0273(12) -0.0003(10) -0.0001(10) 0.0039(12)
C11 0.0472(15) 0.0444(15) 0.0305(13) 0.0022(11) -0.0029(11) 0.0069(13)
C12 0.0580(17) 0.0479(16) 0.0293(13) 0.0064(12) -0.0047(12) 0.0085(15)
C13 0.083(2) 0.082(2) 0.0448(18) -0.0143(16) -0.0150(17) 0.028(2)
C14 0.064(2) 0.074(2) 0.0385(15) 0.0041(15) -0.0081(15) 0.0015(18)
C15 0.0634(18) 0.0500(17) 0.0427(17) 0.0116(13) -0.0068(15) -0.0004(15)
C16 0.0540(17) 0.0559(18) 0.0409(16) 0.0086(13) 0.0068(13) 0.0018(15)
C17 0.0386(14) 0.0391(13) 0.0380(14) 0.0039(11) 0.0017(11) 0.0006(12)
C18 0.0503(17) 0.0369(14) 0.0406(15) 0.0021(11) -0.0031(13) -0.0042(14)
C19 0.0335(13) 0.0425(15) 0.0457(16) 0.0028(12) 0.0019(12) -0.0016(12)
C20 0.0308(13) 0.0447(15) 0.0367(14) 0.0018(12) -0.0035(10) 0.0000(12)
C21 0.0302(12) 0.0353(12) 0.0270(11) -0.0023(9) -0.0036(10) 0.0038(11)
C22 0.0356(13) 0.0431(14) 0.0327(13) -0.0035(11) 0.0011(10) 0.0105(12)
C23 0.0277(12) 0.0344(12) 0.0269(12) -0.0043(10) -0.0039(9) 0.0030(10)
C24 0.0448(14) 0.0399(13) 0.0295(13) -0.0068(10) 0.0021(11) 0.0042(13)
C25 0.0311(12) 0.0401(13) 0.0319(13) 0.0013(10) -0.0065(10) -0.0008(11)
C26 0.0373(13) 0.0394(13) 0.0312(13) 0.0007(10) -0.0111(11) 0.0006(12)
C27 0.0336(13) 0.0367(13) 0.0273(12) -0.0029(10) -0.0015(10) 0.0002(11)
C28 0.0468(15) 0.0390(14) 0.0290(12) 0.0012(10) -0.0027(11) -0.0038(13)
C29 0.0584(17) 0.0470(15) 0.0297(13) -0.0003(11) 0.0010(12) -0.0079(15)
C30 0.0533(17) 0.0428(15) 0.0492(17) 0.0052(13) -0.0061(14) 0.0063(14)
C31 0.075(2) 0.0487(18) 0.0522(19) 0.0081(14) -0.0099(17) -0.0169(17)
C32 0.109(3) 0.067(2) 0.063(2) 0.0044(18) 0.000(2) -0.032(3)
C33 0.126(4) 0.101(3) 0.076(3) 0.023(2) -0.034(3) -0.060(3)
O1 0.0480(12) 0.0518(12) 0.0517(12) -0.0141(10) -0.0051(10) 0.0103(10)
O2 0.0607(15) 0.0752(17) 0.0900(19) -0.0423(15) -0.0169(14) 0.0036(14)
O3 0.0662(14) 0.0451(11) 0.0444(11) -0.0129(9) 0.0003(11) -0.0017(11)

loop_
_atom_type_symbol
_atom_type_description
_atom_type_scat_dispersion_real
_atom_type_scat_dispersion_imag
_atom_type_scat_source
C C 0.0033 0.0000 'International Tables Vol C Tables 4.2.6.8 and 6.1.1.4'
H H 0.0000 0.0000 'International Tables Vol C Tables 4.2.6.8 and 6.1.1.4'
O O 0.0106 0.0000 'International Tables Vol C Tables 4.2.6.8 and 6.1.1.4'

loop_
_geom_angle_atom_site_label_1
_geom_angle_atom_site_label_2
_geom_angle_atom_site_label_3
_geom_angle
O3 C1 C2 107.8(2)
O3 C1 C31 108.3(2)
C2 C1 C31 109.2(2)
O3 C1 C28 105.9(2)
C2 C1 C28 112.3(2)
C31 C1 C28 113.1(2)
C1 C2 C3 113.6(2)
C1 C2 H2A 108.9
C3 C2 H2A 108.9
C1 C2 H2B 108.9
C3 C2 H2B 108.9
H2A C2 H2B 107.7
C2 C3 C4 113.2(2)
C2 C3 H3A 108.9
C4 C3 H3A 108.9
C2 C3 H3B 108.9
C4 C3 H3B 108.9
H3A C3 H3B 107.8
C5 C4 C3 107.6(2)
C5 C4 C27 114.6(2)
C3 C4 C27 107.2(2)
C5 C4 C6 113.0(2)
C3 C4 C6 107.79(19)
C27 C4 C6 106.31(19)
C4 C5 H5A 109.5
C4 C5 H5B 109.5
H5A C5 H5B 109.5
C4 C5 H5C 109.5
H5A C5 H5C 109.5
H5B C5 H5C 109.5
C7 C6 C23 110.7(2)
C7 C6 C4 113.71(19)
C23 C6 C4 116.53(18)
C7 C6 H6 104.9
C23 C6 H6 104.9
C4 C6 H6 104.9
C8 C7 C6 112.7(2)
C8 C7 H7A 109.1
C6 C7 H7A 109.1
C8 C7 H7B 109.1
C6 C7 H7B 109.1
H7A C7 H7B 107.8
C7 C8 C9 111.3(2)
C7 C8 H8A 109.4
C9 C8 H8A 109.4
C7 C8 H8B 109.4
C9 C8 H8B 109.4
H8A C8 H8B 108.0
C8 C9 C10 114.19(19)
C8 C9 C21 111.15(19)
C10 C9 C21 110.14(19)
C8 C9 H9 107.0
C10 C9 H9 107.0
C21 C9 H9 107.0
C9 C10 C11 120.4(2)
C9 C10 C17 111.7(2)
C11 C10 C17 106.0(2)
C9 C10 H10 105.9
C11 C10 H10 105.9
C17 C10 H10 105.9
C12 C11 C10 115.6(2)
C12 C11 C15 112.3(2)
C10 C11 C15 103.0(2)
C12 C11 H11 108.5
C10 C11 H11 108.5
C15 C11 H11 108.5
C14 C12 C13 120.4(3)
C14 C12 C11 120.7(3)
C13 C12 C11 118.9(3)
C12 C13 H13A 109.5
C12 C13 H13B 109.5
H13A C13 H13B 109.5
C12 C13 H13C 109.5
H13A C13 H13C 109.5
H13B C13 H13C 109.5
C12 C14 H14A 120.0
C12 C14 H14B 120.0
H14A C14 H14B 120.0
C16 C15 C11 108.3(2)
C16 C15 H15A 110.0
C11 C15 H15A 110.0
C16 C15 H15B 110.0
C11 C15 H15B 110.0
H15A C15 H15B 108.4
C15 C16 C17 104.8(2)
C15 C16 H16A 110.8
C17 C16 H16A 110.8
C15 C16 H16B 110.8
C17 C16 H16B 110.8
H16A C16 H16B 108.9
C18 C17 C19 111.3(2)
C18 C17 C16 106.5(2)
C19 C17 C16 117.5(2)
C18 C17 C10 112.4(2)
C19 C17 C10 107.9(2)
C16 C17 C10 100.9(2)
O1 C18 O2 121.4(3)
O1 C18 C17 125.5(3)
O2 C18 C17 112.9(2)
C17 C19 C20 110.4(2)
C17 C19 H19A 109.6
C20 C19 H19A 109.6
C17 C19 H19B 109.6
C20 C19 H19B 109.6
H19A C19 H19B 108.1
C19 C20 C21 114.9(2)
C19 C20 H20A 108.5
C21 C20 H20A 108.5
C19 C20 H20B 108.5
C21 C20 H20B 108.5
H20A C20 H20B 107.5
C22 C21 C20 106.8(2)
C22 C21 C9 110.47(19)
C20 C21 C9 109.36(19)
C22 C21 C23 111.5(2)
C20 C21 C23 110.71(18)
C9 C21 C23 108.06(18)
C21 C22 H22A 109.5
C21 C22 H22B 109.5
H22A C22 H22B 109.5
C21 C22 H22C 109.5
H22A C22 H22C 109.5
H22B C22 H22C 109.5
C25 C23 C24 107.15(19)
C25 C23 C6 108.16(18)
C24 C23 C6 112.16(19)
C25 C23 C21 110.49(18)
C24 C23 C21 110.86(19)
C6 C23 C21 108.00(18)
C23 C24 H24A 109.5
C23 C24 H24B 109.5
H24A C24 H24B 109.5
C23 C24 H24C 109.5
H24A C24 H24C 109.5
H24B C24 H24C 109.5
C26 C25 C23 114.49(19)
C26 C25 H25A 108.6
C23 C25 H25A 108.6
C26 C25 H25B 108.6
C23 C25 H25B 108.6
H25A C25 H25B 107.6
C25 C26 C27 111.07(19)
C25 C26 H26A 109.4
C27 C26 H26A 109.4
C25 C26 H26B 109.4
C27 C26 H26B 109.4
H26A C26 H26B 108.0
C26 C27 C4 109.97(19)
C26 C27 C28 114.3(2)
C4 C27 C28 117.9(2)
C26 C27 H27 104.4
C4 C27 H27 104.4
C28 C27 H27 104.4
C30 C28 C29 107.1(2)
C30 C28 C27 108.4(2)
C29 C28 C27 113.2(2)
C30 C28 C1 109.4(2)
C29 C28 C1 110.2(2)
C27 C28 C1 108.5(2)
C28 C29 H29A 109.5
C28 C29 H29B 109.5
H29A C29 H29B 109.5
C28 C29 H29C 109.5
H29A C29 H29C 109.5
H29B C29 H29C 109.5
C28 C30 H30A 109.5
C28 C30 H30B 109.5
H30A C30 H30B 109.5
C28 C30 H30C 109.5
H30A C30 H30C 109.5
H30B C30 H30C 109.5
C32 C31 C1 114.1(3)
C32 C31 H31A 108.7
C1 C31 H31A 108.7
C32 C31 H31B 108.7
C1 C31 H31B 108.7
H31A C31 H31B 107.6
C33 C32 C31 129.5(5)
C33 C32 H32 115.3
C31 C32 H32 115.3
C32 C33 H33A 120.0
C32 C33 H33B 120.0
H33A C33 H33B 120.0
C18 O2 H2O 112(4)
C1 O3 H3O 110(3)

loop_
_geom_bond_atom_site_label_1
_geom_bond_atom_site_label_2
_geom_bond_distance
C1 O3 1.449(3)
C1 C2 1.519(4)
C1 C31 1.557(4)
C1 C28 1.561(4)
C2 C3 1.520(4)
C2 H2A 0.9900
C2 H2B 0.9900
C3 C4 1.546(3)
C3 H3A 0.9900
C3 H3B 0.9900
C4 C5 1.544(3)
C4 C27 1.555(3)
C4 C6 1.579(3)
C5 H5A 0.9800
C5 H5B 0.9800
C5 H5C 0.9800
C6 C7 1.533(3)
C6 C23 1.563(3)
C6 H6 1.0000
C7 C8 1.518(4)
C7 H7A 0.9900
C7 H7B 0.9900
C8 C9 1.520(3)
C8 H8A 0.9900
C8 H8B 0.9900
C9 C10 1.529(3)
C9 C21 1.567(3)
C9 H9 1.0000
C10 C11 1.550(3)
C10 C17 1.552(4)
C10 H10 1.0000
C11 C12 1.515(4)
C11 C15 1.554(4)
C11 H11 1.0000
C12 C14 1.337(4)
C12 C13 1.486(4)
C13 H13A 0.9800
C13 H13B 0.9800
C13 H13C 0.9800
C14 H14A 0.9500
C14 H14B 0.9500
C15 C16 1.526(4)
C15 H15A 0.9900
C15 H15B 0.9900
C16 C17 1.538(4)
C16 H16A 0.9900
C16 H16B 0.9900
C17 C18 1.518(4)
C17 C19 1.524(4)
C18 O1 1.211(3)
C18 O2 1.326(3)
C19 C20 1.535(4)
C19 H19A 0.9900
C19 H19B 0.9900
C20 C21 1.558(3)
C20 H20A 0.9900
C20 H20B 0.9900
C21 C22 1.539(3)
C21 C23 1.598(3)
C22 H22A 0.9800
C22 H22B 0.9800
C22 H22C 0.9800
C23 C25 1.545(3)
C23 C24 1.547(3)
C24 H24A 0.9800
C24 H24B 0.9800
C24 H24C 0.9800
C25 C26 1.523(3)
C25 H25A 0.9900
C25 H25B 0.9900
C26 C27 1.534(3)
C26 H26A 0.9900
C26 H26B 0.9900
C27 C28 1.560(3)
C27 H27 1.0000
C28 C30 1.537(4)
C28 C29 1.543(3)
C29 H29A 0.9800
C29 H29B 0.9800
C29 H29C 0.9800
C30 H30A 0.9800
C30 H30B 0.9800
C30 H30C 0.9800
C31 C32 1.488(5)
C31 H31A 0.9900
C31 H31B 0.9900
C32 C33 1.215(6)
C32 H32 0.9500
C33 H33A 0.9500
C33 H33B 0.9500
O2 H2O 0.87(6)
O3 H3O 0.90(5)

loop_
_geom_hbond_atom_site_label_D
_geom_hbond_atom_site_label_H
_geom_hbond_atom_site_label_A
_geom_hbond_distance_DH
_geom_hbond_distance_HA
_geom_hbond_distance_DA
_geom_hbond_angle_DHA
_geom_hbond_site_symmetry_A
O3 H3O O1 0.90(5) 2.04(5) 2.748(3) 136(4) 1_545
O2 H2O O3 0.87(6) 1.88(6) 2.692(3) 155(6) 1_565

loop_
_geom_torsion_atom_site_label_1
_geom_torsion_atom_site_label_2
_geom_torsion_atom_site_label_3
_geom_torsion_atom_site_label_4
_geom_torsion
O3 C1 C2 C3 -61.3(3)
C31 C1 C2 C3 -178.8(2)
C28 C1 C2 C3 55.0(3)
C1 C2 C3 C4 -57.1(3)
C2 C3 C4 C5 -71.5(3)
C2 C3 C4 C27 52.3(3)
C2 C3 C4 C6 166.4(2)
C5 C4 C6 C7 -60.0(3)
C3 C4 C6 C7 58.8(3)
C27 C4 C6 C7 173.5(2)
C5 C4 C6 C23 70.5(3)
C3 C4 C6 C23 -170.7(2)
C27 C4 C6 C23 -56.0(2)
C23 C6 C7 C8 56.6(3)
C4 C6 C7 C8 -170.0(2)
C6 C7 C8 C9 -55.0(3)
C7 C8 C9 C10 -177.6(2)
C7 C8 C9 C21 57.0(3)
C8 C9 C10 C11 48.5(3)
C21 C9 C10 C11 174.3(2)
C8 C9 C10 C17 173.8(2)
C21 C9 C10 C17 -60.3(3)
C9 C10 C11 C12 -83.0(3)
C17 C10 C11 C12 149.1(2)
C9 C10 C11 C15 154.2(2)
C17 C10 C11 C15 26.2(3)
C10 C11 C12 C14 138.5(3)
C15 C11 C12 C14 -103.7(3)
C10 C11 C12 C13 -44.5(4)
C15 C11 C12 C13 73.3(3)
C12 C11 C15 C16 -127.0(3)
C10 C11 C15 C16 -1.9(3)
C11 C15 C16 C17 -23.1(3)
C15 C16 C17 C18 -79.3(3)
C15 C16 C17 C19 155.2(3)
C15 C16 C17 C10 38.2(3)
C9 C10 C17 C18 -60.1(3)
C11 C10 C17 C18 72.8(3)
C9 C10 C17 C19 62.9(3)
C11 C10 C17 C19 -164.1(2)
C9 C10 C17 C16 -173.3(2)
C11 C10 C17 C16 -40.3(3)
C19 C17 C18 O1 -145.4(3)
C16 C17 C18 O1 85.5(3)
C10 C17 C18 O1 -24.2(4)
C19 C17 C18 O2 38.5(3)
C16 C17 C18 O2 -90.7(3)
C10 C17 C18 O2 159.7(2)
C18 C17 C19 C20 65.7(3)
C16 C17 C19 C20 -171.2(2)
C10 C17 C19 C20 -58.1(3)
C17 C19 C20 C21 55.0(3)
C19 C20 C21 C22 68.8(3)
C19 C20 C21 C9 -50.8(3)
C19 C20 C21 C23 -169.7(2)
C8 C9 C21 C22 62.4(3)
C10 C9 C21 C22 -65.2(2)
C8 C9 C21 C20 179.6(2)
C10 C9 C21 C20 52.0(2)
C8 C9 C21 C23 -59.8(2)
C10 C9 C21 C23 172.61(18)
C7 C6 C23 C25 -178.1(2)
C4 C6 C23 C25 49.9(3)
C7 C6 C23 C24 63.9(2)
C4 C6 C23 C24 -68.1(3)
C7 C6 C23 C21 -58.5(2)
C4 C6 C23 C21 169.49(19)
C22 C21 C23 C25 56.3(2)
C20 C21 C23 C25 -62.3(2)
C9 C21 C23 C25 177.91(19)
C22 C21 C23 C24 175.0(2)
C20 C21 C23 C24 56.3(2)
C9 C21 C23 C24 -63.5(2)
C22 C21 C23 C6 -61.8(2)
C20 C21 C23 C6 179.54(18)
C9 C21 C23 C6 59.8(2)
C24 C23 C25 C26 72.4(3)
C6 C23 C25 C26 -48.7(3)
C21 C23 C25 C26 -166.7(2)
C23 C25 C26 C27 57.0(3)
C25 C26 C27 C4 -62.1(3)
C25 C26 C27 C28 162.6(2)
C5 C4 C27 C26 -66.2(3)
C3 C4 C27 C26 174.4(2)
C6 C4 C27 C26 59.3(2)
C5 C4 C27 C28 67.2(3)
C3 C4 C27 C28 -52.2(3)
C6 C4 C27 C28 -167.25(19)
C26 C27 C28 C30 -58.4(3)
C4 C27 C28 C30 170.1(2)
C26 C27 C28 C29 60.2(3)
C4 C27 C28 C29 -71.3(3)
C26 C27 C28 C1 -177.1(2)
C4 C27 C28 C1 51.4(3)
O3 C1 C28 C30 -50.3(3)
C2 C1 C28 C30 -167.7(2)
C31 C1 C28 C30 68.2(3)
O3 C1 C28 C29 -167.9(2)
C2 C1 C28 C29 74.8(3)
C31 C1 C28 C29 -49.3(3)
O3 C1 C28 C27 67.7(3)
C2 C1 C28 C27 -49.7(3)
C31 C1 C28 C27 -173.8(2)
O3 C1 C31 C32 -50.1(4)
C2 C1 C31 C32 67.1(4)
C28 C1 C31 C32 -167.2(3)
C1 C31 C32 C33 -110.7(5)

loop_
_cod_related_entry_id
_cod_related_entry_database
_cod_related_entry_code
1 ChemSpider 24631705
